data_4302196
loop_
_publ_author_name
'Taro Koide'
'Gengo Kashiwazaki'
'Ko Furukawa'
'Atsuhiro Osuka'

_publ_section_title
;
Homo- and Heterobismetal Complexes of
5-Hydroxy-10,15,25,30-tetrakis(pentafluorophenyl)-Substituted
[26]Hexaphyrin(1.1.1.1.1.1)
;
_journal_name_full 'Inorganic Chemistry'
_journal_page_first 4595
_journal_page_last 4597
_journal_paper_doi 10.1021/ic900084p
_journal_volume 48
_journal_year 2009
_chemical_formula_moiety 'C54 H13 Cl F20 N6 O Zn2, 3(C Cl3)'
_chemical_formula_sum 'C57 H13 Cl10 F20 N6 O Zn2'
_chemical_formula_weight 1662.97
_chemical_name_systematic
; 
 ? 
;
_space_group_IT_number 14
_symmetry_cell_setting monoclinic
_symmetry_Int_Tables_number 14
_symmetry_space_group_name_Hall '-P 2yn'
_symmetry_space_group_name_H-M 'P 1 21/n 1'
_atom_sites_solution_hydrogens geom
_atom_sites_solution_primary direct
_atom_sites_solution_secondary difmap
_audit_creation_method SHELXL-97
_cell_angle_alpha 90.00
_cell_angle_beta 104.959(2)
_cell_angle_gamma 90.00
_cell_formula_units_Z 4
_cell_length_a 19.946(2)
_cell_length_b 11.5872(14)
_cell_length_c 26.101(3)
_cell_measurement_temperature 90(2)
_cell_volume 5828.0(11)
_computing_cell_refinement 'Bruker SMART'
_computing_data_collection 'Bruker SMART'
_computing_data_reduction 'Bruker SAINT'
_computing_molecular_graphics 'Bruker SHELXTL'
_computing_publication_material 'Bruker SHELXTL'
_computing_structure_refinement 'SHELXL-97 (Sheldrick, 1997)'
_computing_structure_solution 'SHELXS-97 (Sheldrick, 1990)'
_diffrn_ambient_temperature 90(2)
_diffrn_detector_area_resol_mean 8.366
_diffrn_measured_fraction_theta_full 0.908
_diffrn_measured_fraction_theta_max 0.908
_diffrn_measurement_device_type 'CCD area detector'
_diffrn_measurement_method 'phi and omega scans'
_diffrn_radiation_monochromator graphite
_diffrn_radiation_source 'fine-focus sealed tube'
_diffrn_radiation_type MoK\a
_diffrn_radiation_wavelength 0.71073
_diffrn_reflns_av_R_equivalents 0.0368
_diffrn_reflns_av_sigmaI/netI 0.0494
_diffrn_reflns_limit_h_max 26
_diffrn_reflns_limit_h_min -26
_diffrn_reflns_limit_k_max 15
_diffrn_reflns_limit_k_min -14
_diffrn_reflns_limit_l_max 33
_diffrn_reflns_limit_l_min -16
_diffrn_reflns_number 34380
_diffrn_reflns_theta_full 28.27
_diffrn_reflns_theta_max 28.27
_diffrn_reflns_theta_min 1.62
_exptl_absorpt_coefficient_mu 1.396
_exptl_absorpt_correction_T_max 0.9335
_exptl_absorpt_correction_T_min 0.6407
_exptl_absorpt_correction_type empirical
_exptl_crystal_colour brown
_exptl_crystal_density_diffrn 1.895
_exptl_crystal_density_method 'not measured'
_exptl_crystal_description prism
_exptl_crystal_F_000 3260
_exptl_crystal_size_max 0.35
_exptl_crystal_size_mid 0.20
_exptl_crystal_size_min 0.05
_refine_diff_density_max 1.948
_refine_diff_density_min -1.418
_refine_diff_density_rms 0.169
_refine_ls_extinction_method none
_refine_ls_goodness_of_fit_ref 1.072
_refine_ls_hydrogen_treatment constr
_refine_ls_matrix_type full
_refine_ls_number_parameters 913
_refine_ls_number_reflns 13123
_refine_ls_number_restraints 120
_refine_ls_restrained_S_all 1.079
_refine_ls_R_factor_all 0.0983
_refine_ls_R_factor_gt 0.0807
_refine_ls_shift/su_max 0.001
_refine_ls_shift/su_mean 0.000
_refine_ls_structure_factor_coef Fsqd
_refine_ls_weighting_details 'calc w=1/[\s^2^(Fo^2^)+(0.1270P)^2^+26.1601P] where P=(Fo^2^+2Fc^2^)/3'
_refine_ls_weighting_scheme calc
_refine_ls_wR_factor_gt 0.2304
_refine_ls_wR_factor_ref 0.2428
_reflns_number_gt 10275
_reflns_number_total 13123
_reflns_threshold_expression >2sigma(I)
_cod_data_source_file ic900084p_si_001_2.cif
_cod_data_source_block zn2
_cod_original_cell_volume 5828.0(12)
_cod_original_sg_symbol_H-M 'P 21/n'
_cod_database_code 4302196

loop_
_symmetry_equiv_pos_as_xyz
'x, y, z'
'-x+1/2, y+1/2, -z+1/2'
'-x, -y, -z'
'x-1/2, -y-1/2, z-1/2'

loop_
_atom_site_label
_atom_site_type_symbol
_atom_site_fract_x
_atom_site_fract_y
_atom_site_fract_z
_atom_site_U_iso_or_equiv
_atom_site_adp_type
_atom_site_occupancy
_atom_site_symmetry_multiplicity
_atom_site_calc_flag
_atom_site_refinement_flags
_atom_site_disorder_assembly
_atom_site_disorder_group
Zn1 Zn 0.58015(3) 0.21240(5) 0.95148(2) 0.02443(17) Uani 1 1 d . . .
Zn2 Zn 0.40129(3) 0.27791(5) 1.03934(2) 0.02478(17) Uani 1 1 d . . .
C1 C 0.4464(3) 0.2938(5) 0.8756(2) 0.0321(12) Uani 1 1 d . . .
C2 C 0.4179(3) 0.3301(7) 0.8225(2) 0.0449(17) Uani 1 1 d . B .
H2 H 0.3718 0.3557 0.8074 0.054 Uiso 1 1 calc R . .
C3 C 0.4697(3) 0.3211(6) 0.7974(2) 0.0408(15) Uani 1 1 d . . .
H3 H 0.4669 0.3403 0.7615 0.049 Uiso 1 1 calc R B .
C4 C 0.5292(3) 0.2771(5) 0.8355(2) 0.0289(11) Uani 1 1 d . B .
C5 C 0.5954(3) 0.2561(5) 0.8261(2) 0.0253(10) Uani 1 1 d . . .
C6 C 0.6517(3) 0.2067(4) 0.8614(2) 0.0245(10) Uani 1 1 d . B .
C7 C 0.7190(3) 0.1815(5) 0.8525(2) 0.0267(11) Uani 1 1 d . . .
H7 H 0.7333 0.1983 0.8212 0.032 Uiso 1 1 calc R B .
C8 C 0.7574(3) 0.1301(5) 0.8963(2) 0.0260(10) Uani 1 1 d . B .
H8 H 0.8040 0.1041 0.9021 0.031 Uiso 1 1 calc R . .
C9 C 0.7142(3) 0.1219(4) 0.9332(2) 0.0235(10) Uani 1 1 d . . .
C10 C 0.7313(2) 0.0675(4) 0.9830(2) 0.0228(10) Uani 1 1 d . B .
C11 C 0.6847(3) 0.0467(4) 1.0148(2) 0.0245(10) Uani 1 1 d . . .
C12 C 0.7004(3) -0.0201(5) 1.0626(2) 0.0323(12) Uani 1 1 d . B .
H12 H 0.7425 -0.0600 1.0776 0.039 Uiso 1 1 calc R . .
C13 C 0.6440(3) -0.0158(5) 1.0826(2) 0.0339(12) Uani 1 1 d . . .
H13 H 0.6391 -0.0517 1.1141 0.041 Uiso 1 1 calc R B .
C14 C 0.5934(3) 0.0533(4) 1.0468(2) 0.0267(10) Uani 1 1 d . A .
C15 C 0.5276(3) 0.0959(5) 1.0489(2) 0.0301(11) Uani 1 1 d . . .
H15 H 0.5006 0.1338 1.0182 0.036 Uiso 0.481(12) 1 calc PR A 2
C16 C 0.4982(3) 0.0869(4) 1.0928(2) 0.0248(10) Uani 1 1 d . A .
C17 C 0.5185(3) 0.0243(5) 1.1418(2) 0.0328(12) Uani 1 1 d . . .
H17 H 0.5552 -0.0301 1.1516 0.039 Uiso 1 1 calc R A .
C18 C 0.4751(3) 0.0577(5) 1.1714(2) 0.0317(12) Uani 1 1 d . A .
H18 H 0.4757 0.0313 1.2060 0.038 Uiso 1 1 calc R . .
C19 C 0.4274(3) 0.1417(4) 1.1402(2) 0.0236(10) Uani 1 1 d . . .
C20 C 0.3766(3) 0.2019(4) 1.1582(2) 0.0230(10) Uani 1 1 d . A .
C21 C 0.3275(3) 0.2779(4) 1.12733(19) 0.0228(10) Uani 1 1 d . . .
C22 C 0.2694(3) 0.3305(5) 1.1430(2) 0.0248(10) Uani 1 1 d . A .
H22 H 0.2601 0.3264 1.1768 0.030 Uiso 1 1 calc R . .
C23 C 0.2318(3) 0.3860(4) 1.0999(2) 0.0254(10) Uani 1 1 d . . .
H23 H 0.1901 0.4277 1.0974 0.031 Uiso 1 1 calc R A .
C24 C 0.2665(2) 0.3705(4) 1.05789(19) 0.0233(10) Uani 1 1 d . A .
C25 C 0.2430(3) 0.4086(4) 1.0052(2) 0.0237(10) Uani 1 1 d . . .
C26 C 0.2761(3) 0.3889(5) 0.9648(2) 0.0254(10) Uani 1 1 d . A .
C27 C 0.2530(3) 0.4322(6) 0.9111(2) 0.0343(13) Uani 1 1 d . . .
H27 H 0.2117 0.4743 0.8963 0.041 Uiso 1 1 calc R A .
C28 C 0.3017(3) 0.4008(6) 0.8861(2) 0.0409(15) Uani 1 1 d . A .
H28 H 0.3014 0.4179 0.8504 0.049 Uiso 1 1 calc R . .
C29 C 0.3535(3) 0.3377(5) 0.9229(2) 0.0302(11) Uani 1 1 d . . .
C30 C 0.4179(3) 0.2906(6) 0.9204(2) 0.0357(13) Uani 1 1 d . A .
H30 H 0.4447 0.2534 0.9514 0.043 Uiso 0.519(12) 1 calc PR A 1
C31 C 0.6030(3) 0.2899(5) 0.7724(2) 0.0254(10) Uani 1 1 d . B .
C32 C 0.6141(3) 0.4029(5) 0.7596(2) 0.0298(11) Uani 1 1 d . . .
C33 C 0.6219(3) 0.4334(5) 0.7102(3) 0.0361(13) Uani 1 1 d . B .
C34 C 0.6170(3) 0.3504(6) 0.6718(2) 0.0346(13) Uani 1 1 d . . .
C35 C 0.6049(3) 0.2374(5) 0.6829(2) 0.0310(12) Uani 1 1 d . B .
C36 C 0.5981(3) 0.2093(5) 0.7325(2) 0.0274(11) Uani 1 1 d . . .
C37 C 0.8046(3) 0.0292(4) 1.0049(2) 0.0246(10) Uani 1 1 d . . .
C38 C 0.8496(3) 0.0927(5) 1.0433(2) 0.0349(12) Uani 1 1 d . B .
C39 C 0.9191(3) 0.0641(7) 1.0633(3) 0.0460(16) Uani 1 1 d . . .
C40 C 0.9442(3) -0.0319(6) 1.0435(3) 0.0420(16) Uani 1 1 d . B .
C41 C 0.9017(3) -0.0976(6) 1.0060(3) 0.0407(15) Uani 1 1 d . . .
C42 C 0.8318(3) -0.0667(5) 0.9863(2) 0.0315(12) Uani 1 1 d . B .
C43 C 0.3747(3) 0.1843(4) 1.21460(19) 0.0240(10) Uani 1 1 d . . .
C44 C 0.4240(3) 0.2323(5) 1.2559(2) 0.0310(11) Uani 1 1 d . A .
C45 C 0.4221(3) 0.2192(5) 1.3087(2) 0.0352(12) Uani 1 1 d . . .
C46 C 0.3689(3) 0.1552(5) 1.3200(2) 0.0340(13) Uani 1 1 d . A .
C47 C 0.3193(3) 0.1062(5) 1.2796(2) 0.0322(12) Uani 1 1 d . . .
C48 C 0.3216(3) 0.1209(5) 1.2273(2) 0.0266(10) Uani 1 1 d . A .
C49 C 0.1755(3) 0.4721(5) 0.99087(19) 0.0241(10) Uani 1 1 d . A .
C50 C 0.1677(3) 0.5791(5) 1.0119(2) 0.0269(10) Uani 1 1 d . . .
C51 C 0.1040(3) 0.6341(5) 1.0006(2) 0.0331(12) Uani 1 1 d . A .
C52 C 0.0480(3) 0.5856(6) 0.9673(2) 0.0391(14) Uani 1 1 d . . .
C53 C 0.0535(3) 0.4792(6) 0.9449(2) 0.0368(13) Uani 1 1 d . A .
C54 C 0.1172(3) 0.4242(5) 0.9569(2) 0.0283(11) Uani 1 1 d . . .
F1 F 0.6197(2) 0.4858(3) 0.79651(16) 0.0464(9) Uani 1 1 d . B .
F2 F 0.6344(2) 0.5433(3) 0.70017(18) 0.0554(11) Uani 1 1 d . . .
F3 F 0.62437(19) 0.3819(4) 0.62450(14) 0.0491(10) Uani 1 1 d . B .
F4 F 0.5995(2) 0.1560(4) 0.64606(14) 0.0482(10) Uani 1 1 d . . .
F5 F 0.58557(19) 0.0980(3) 0.74168(14) 0.0385(8) Uani 1 1 d . B .
F6 F 0.8266(2) 0.1890(3) 1.06246(16) 0.0499(10) Uani 1 1 d . . .
F7 F 0.9615(2) 0.1300(5) 1.0994(2) 0.0767(15) Uani 1 1 d . B .
F8 F 1.0115(2) -0.0590(5) 1.06227(18) 0.0630(13) Uani 1 1 d . . .
F9 F 0.9264(3) -0.1903(4) 0.98686(18) 0.0603(12) Uani 1 1 d . B .
F10 F 0.7916(2) -0.1322(3) 0.94846(15) 0.0445(9) Uani 1 1 d . . .
F11 F 0.47542(19) 0.2946(3) 1.24608(14) 0.0426(9) Uani 1 1 d . . .
F12 F 0.4699(2) 0.2695(4) 1.34726(14) 0.0506(10) Uani 1 1 d . A .
F13 F 0.36514(19) 0.1425(4) 1.37009(13) 0.0480(10) Uani 1 1 d . . .
F14 F 0.26882(18) 0.0416(4) 1.29060(15) 0.0455(9) Uani 1 1 d . A .
F15 F 0.27197(17) 0.0721(3) 1.18931(13) 0.0347(7) Uani 1 1 d . . .
F16 F 0.22222(17) 0.6308(3) 1.04500(13) 0.0358(7) Uani 1 1 d . A .
F17 F 0.0983(2) 0.7387(3) 1.02220(15) 0.0451(9) Uani 1 1 d . . .
F18 F -0.0138(2) 0.6375(4) 0.95597(16) 0.0589(12) Uani 1 1 d . A .
F19 F -0.00221(18) 0.4288(4) 0.91277(16) 0.0551(11) Uani 1 1 d . . .
F20 F 0.12064(17) 0.3197(3) 0.93545(13) 0.0345(7) Uani 1 1 d . A .
N1 N 0.5133(2) 0.2592(4) 0.88256(17) 0.0266(9) Uani 1 1 d . B .
N2 N 0.6513(2) 0.1698(4) 0.91131(17) 0.0253(9) Uani 1 1 d . B .
N3 N 0.6187(2) 0.0889(4) 1.00540(16) 0.0232(8) Uani 1 1 d . A .
N4 N 0.4418(2) 0.1555(4) 1.09225(17) 0.0240(8) Uani 1 1 d . A .
N5 N 0.3251(2) 0.3069(4) 1.07657(16) 0.0224(8) Uani 1 1 d . A .
N6 N 0.3374(2) 0.3315(4) 0.97081(16) 0.0254(9) Uani 1 1 d . A .
O1 O 0.4954(4) 0.1701(7) 1.0101(3) 0.034(2) Uani 0.519(12) 1 d P A 1
O1T O 0.4586(4) 0.2456(8) 0.9663(3) 0.031(2) Uani 0.481(12) 1 d P A 2
Cl1 Cl 0.60347(11) 0.37770(18) 1.00054(9) 0.0298(6) Uani 0.595(5) 1 d P B 3
Cl2 Cl 0.4824(2) 0.4169(3) 1.06392(17) 0.0416(12) Uani 0.405(5) 1 d P B 4
C1U C 0.9085(4) 0.4258(7) 0.2128(3) 0.060(2) Uani 1 1 d DU . .
Cl1U Cl 0.92569(13) 0.5630(2) 0.19022(9) 0.0749(6) Uani 1 1 d DU . .
Cl2U Cl 0.90178(18) 0.3248(2) 0.16271(10) 0.0927(9) Uani 1 1 d DU . .
Cl3U Cl 0.83284(15) 0.4327(4) 0.23512(13) 0.1041(10) Uani 1 1 d DU . .
C1S C 0.8592(8) -0.0835(13) 0.2046(7) 0.181(9) Uani 1 1 d DU . .
Cl1S Cl 0.9331(4) -0.0075(6) 0.1809(2) 0.087(3) Uani 0.421(9) 1 d PDU C 5
Cl2S Cl 0.8031(4) 0.0265(7) 0.2057(3) 0.096(3) Uani 0.421(9) 1 d PDU C 5
Cl3S Cl 0.8403(6) -0.1865(6) 0.1575(4) 0.144(6) Uani 0.421(9) 1 d PDU C 5
Cl4S Cl 0.7804(12) -0.1844(16) 0.1823(8) 0.312(10) Uani 0.579(9) 1 d PDU C 6
Cl5S Cl 0.905(2) -0.114(4) 0.1565(18) 0.73(4) Uani 0.579(9) 1 d PDU C 6
Cl6S Cl 0.8226(16) 0.0532(18) 0.1946(11) 0.405(16) Uani 0.579(9) 1 d PDU C 6
C1V C 0.6596(11) 0.255(2) 0.1686(9) 0.239(15) Uani 1 1 d DU . .
Cl1V Cl 0.7139(9) 0.2665(12) 0.1294(6) 0.390(8) Uani 1 1 d DU . .
Cl2V Cl 0.6022(8) 0.3667(14) 0.1655(6) 0.410(8) Uani 1 1 d DU . .
Cl3V Cl 0.6941(12) 0.207(2) 0.2320(8) 0.589(16) Uani 1 1 d DU . .

loop_
_atom_site_aniso_label
_atom_site_aniso_U_11
_atom_site_aniso_U_22
_atom_site_aniso_U_33
_atom_site_aniso_U_23
_atom_site_aniso_U_13
_atom_site_aniso_U_12
Zn1 0.0223(3) 0.0316(3) 0.0222(3) -0.0021(2) 0.0108(2) 0.0046(2)
Zn2 0.0186(3) 0.0340(3) 0.0246(3) 0.0059(2) 0.0107(2) 0.0040(2)
C1 0.023(3) 0.049(3) 0.028(3) -0.003(2) 0.012(2) 0.004(2)
C2 0.022(3) 0.087(5) 0.025(3) -0.004(3) 0.005(2) 0.017(3)
C3 0.031(3) 0.070(4) 0.023(3) -0.002(3) 0.010(2) 0.016(3)
C4 0.026(3) 0.038(3) 0.026(2) -0.007(2) 0.013(2) 0.003(2)
C5 0.024(2) 0.033(3) 0.022(2) -0.007(2) 0.012(2) -0.002(2)
C6 0.022(2) 0.031(3) 0.023(2) -0.0071(19) 0.010(2) 0.0001(19)
C7 0.024(2) 0.036(3) 0.025(2) -0.006(2) 0.014(2) -0.003(2)
C8 0.018(2) 0.036(3) 0.026(2) -0.007(2) 0.0090(19) -0.002(2)
C9 0.020(2) 0.027(2) 0.025(2) -0.0053(19) 0.0084(19) 0.0008(19)
C10 0.018(2) 0.026(2) 0.027(2) -0.0067(19) 0.0101(19) 0.0013(18)
C11 0.021(2) 0.026(2) 0.028(2) -0.0040(19) 0.010(2) 0.0003(19)
C12 0.028(3) 0.034(3) 0.040(3) 0.004(2) 0.017(2) 0.006(2)
C13 0.036(3) 0.034(3) 0.038(3) 0.008(2) 0.021(3) 0.006(2)
C14 0.025(2) 0.027(2) 0.033(3) -0.002(2) 0.016(2) -0.002(2)
C15 0.025(3) 0.039(3) 0.030(3) -0.005(2) 0.014(2) 0.000(2)
C16 0.023(2) 0.026(2) 0.030(2) 0.002(2) 0.014(2) 0.0017(19)
C17 0.032(3) 0.032(3) 0.038(3) 0.010(2) 0.017(2) 0.009(2)
C18 0.031(3) 0.037(3) 0.033(3) 0.009(2) 0.018(2) 0.005(2)
C19 0.024(2) 0.025(2) 0.025(2) 0.0006(19) 0.0108(19) -0.0013(19)
C20 0.024(2) 0.025(2) 0.023(2) 0.0004(18) 0.0130(19) -0.0028(19)
C21 0.021(2) 0.026(2) 0.024(2) -0.0035(18) 0.0101(19) -0.0021(18)
C22 0.024(2) 0.030(3) 0.024(2) -0.0027(19) 0.011(2) 0.002(2)
C23 0.023(2) 0.030(3) 0.026(2) -0.003(2) 0.012(2) 0.004(2)
C24 0.019(2) 0.029(2) 0.023(2) 0.0000(19) 0.0074(19) 0.0011(19)
C25 0.019(2) 0.028(2) 0.026(2) -0.0013(19) 0.0087(19) 0.0023(19)
C26 0.022(2) 0.034(3) 0.024(2) 0.005(2) 0.010(2) 0.006(2)
C27 0.024(3) 0.052(3) 0.029(3) 0.010(2) 0.011(2) 0.014(2)
C28 0.030(3) 0.071(4) 0.025(3) 0.010(3) 0.014(2) 0.016(3)
C29 0.024(3) 0.046(3) 0.023(2) 0.001(2) 0.011(2) 0.007(2)
C30 0.027(3) 0.048(3) 0.036(3) -0.004(3) 0.016(2) 0.005(2)
C31 0.020(2) 0.035(3) 0.023(2) -0.005(2) 0.0098(19) 0.003(2)
C32 0.028(3) 0.031(3) 0.034(3) -0.009(2) 0.013(2) 0.000(2)
C33 0.030(3) 0.037(3) 0.045(3) 0.010(3) 0.016(3) 0.003(2)
C34 0.023(3) 0.059(4) 0.024(3) 0.007(2) 0.010(2) 0.002(2)
C35 0.021(2) 0.051(3) 0.022(2) -0.011(2) 0.008(2) -0.006(2)
C36 0.024(2) 0.032(3) 0.029(3) -0.004(2) 0.013(2) -0.002(2)
C37 0.021(2) 0.024(2) 0.032(3) 0.001(2) 0.013(2) 0.0020(19)
C38 0.024(3) 0.037(3) 0.042(3) -0.004(2) 0.006(2) 0.005(2)
C39 0.024(3) 0.062(4) 0.049(4) 0.002(3) 0.005(3) 0.002(3)
C40 0.025(3) 0.060(4) 0.047(4) 0.023(3) 0.019(3) 0.015(3)
C41 0.043(3) 0.043(3) 0.048(4) 0.019(3) 0.031(3) 0.022(3)
C42 0.035(3) 0.027(3) 0.041(3) 0.007(2) 0.025(3) 0.005(2)
C43 0.025(2) 0.027(2) 0.022(2) 0.0032(19) 0.0102(19) 0.0064(19)
C44 0.028(3) 0.037(3) 0.031(3) 0.005(2) 0.013(2) 0.001(2)
C45 0.035(3) 0.044(3) 0.025(3) 0.003(2) 0.005(2) 0.005(2)
C46 0.035(3) 0.048(3) 0.024(3) 0.012(2) 0.016(2) 0.014(3)
C47 0.024(3) 0.043(3) 0.034(3) 0.012(2) 0.016(2) 0.007(2)
C48 0.024(2) 0.030(3) 0.029(3) 0.003(2) 0.013(2) 0.004(2)
C49 0.020(2) 0.034(3) 0.021(2) 0.0037(19) 0.0104(19) 0.0055(19)
C50 0.027(3) 0.029(3) 0.027(2) 0.002(2) 0.010(2) 0.002(2)
C51 0.038(3) 0.036(3) 0.028(3) 0.001(2) 0.014(2) 0.016(2)
C52 0.031(3) 0.057(4) 0.031(3) 0.001(3) 0.011(2) 0.024(3)
C53 0.020(3) 0.060(4) 0.030(3) -0.008(3) 0.004(2) 0.006(2)
C54 0.024(2) 0.040(3) 0.025(2) -0.002(2) 0.013(2) 0.007(2)
F1 0.054(2) 0.0358(19) 0.057(2) -0.0161(17) 0.0276(19) -0.0052(16)
F2 0.062(3) 0.040(2) 0.074(3) 0.0170(19) 0.036(2) 0.0031(19)
F3 0.0354(19) 0.085(3) 0.0309(18) 0.0156(18) 0.0152(15) -0.0005(19)
F4 0.045(2) 0.074(3) 0.0318(18) -0.0248(18) 0.0206(16) -0.0183(19)
F5 0.045(2) 0.0352(18) 0.0426(19) -0.0092(15) 0.0249(16) -0.0085(15)
F6 0.036(2) 0.047(2) 0.059(2) -0.0246(18) -0.0012(18) 0.0070(16)
F7 0.033(2) 0.090(4) 0.090(4) -0.020(3) -0.015(2) -0.001(2)
F8 0.032(2) 0.096(3) 0.067(3) 0.035(3) 0.0235(19) 0.029(2)
F9 0.075(3) 0.052(2) 0.068(3) 0.017(2) 0.044(2) 0.042(2)
F10 0.054(2) 0.0334(18) 0.052(2) -0.0118(16) 0.0243(18) 0.0003(16)
F11 0.040(2) 0.053(2) 0.0335(18) 0.0040(15) 0.0082(15) -0.0176(16)
F12 0.054(2) 0.066(3) 0.0275(18) -0.0021(17) 0.0018(17) -0.008(2)
F13 0.041(2) 0.081(3) 0.0259(16) 0.0136(17) 0.0164(15) 0.0169(19)
F14 0.0339(18) 0.066(2) 0.042(2) 0.0214(18) 0.0204(16) -0.0013(17)
F15 0.0313(17) 0.0395(18) 0.0347(17) 0.0001(14) 0.0110(14) -0.0079(14)
F16 0.0358(18) 0.0344(17) 0.0370(17) -0.0072(14) 0.0089(14) -0.0014(14)
F17 0.060(2) 0.0370(19) 0.042(2) -0.0028(15) 0.0192(18) 0.0222(17)
F18 0.039(2) 0.088(3) 0.048(2) -0.008(2) 0.0085(18) 0.038(2)
F19 0.0214(17) 0.088(3) 0.051(2) -0.024(2) 0.0006(16) 0.0064(18)
F20 0.0288(16) 0.0396(18) 0.0371(17) -0.0121(14) 0.0118(14) 0.0006(14)
N1 0.021(2) 0.034(2) 0.026(2) -0.0031(18) 0.0098(17) 0.0036(17)
N2 0.022(2) 0.032(2) 0.025(2) -0.0052(17) 0.0101(17) 0.0000(17)
N3 0.0191(19) 0.029(2) 0.024(2) -0.0067(16) 0.0100(16) -0.0002(16)
N4 0.021(2) 0.025(2) 0.029(2) 0.0022(17) 0.0129(17) -0.0006(16)
N5 0.020(2) 0.027(2) 0.023(2) -0.0004(16) 0.0106(16) 0.0040(16)
N6 0.022(2) 0.034(2) 0.022(2) 0.0031(17) 0.0093(17) 0.0049(17)
O1 0.028(4) 0.048(5) 0.026(4) 0.002(3) 0.009(3) 0.003(3)
O1T 0.025(4) 0.047(5) 0.023(4) 0.005(3) 0.011(3) 0.016(3)
Cl1 0.0313(12) 0.0247(11) 0.0362(12) -0.0068(8) 0.0136(9) 0.0009(8)
Cl2 0.041(2) 0.0361(19) 0.060(2) 0.0194(16) 0.0361(18) 0.0119(15)
C1U 0.054(5) 0.061(5) 0.059(5) -0.015(4) 0.005(4) -0.005(4)
Cl1U 0.0779(15) 0.0708(14) 0.0655(13) -0.0016(11) -0.0006(11) -0.0074(11)
Cl2U 0.130(2) 0.0733(15) 0.0622(14) -0.0140(12) 0.0027(14) -0.0080(16)
Cl3U 0.0696(16) 0.154(3) 0.0919(19) 0.001(2) 0.0261(15) -0.0073(18)
C1S 0.179(15) 0.122(12) 0.178(15) -0.062(11) -0.071(12) 0.062(11)
Cl1S 0.142(6) 0.083(4) 0.043(3) 0.015(2) 0.035(3) 0.047(4)
Cl2S 0.071(4) 0.102(5) 0.090(5) -0.060(4) -0.022(3) 0.009(3)
Cl3S 0.194(10) 0.054(4) 0.116(6) -0.039(4) -0.083(7) 0.052(5)
Cl4S 0.38(2) 0.223(14) 0.299(17) 0.090(13) 0.025(16) -0.039(15)
Cl5S 0.72(5) 0.74(5) 0.73(5) -0.02(3) 0.20(3) 0.00(3)
Cl6S 0.46(3) 0.37(3) 0.33(2) -0.066(19) 0.01(2) -0.01(2)
C1V 0.19(2) 0.30(3) 0.27(3) -0.21(2) 0.14(2) -0.11(2)
Cl1V 0.414(19) 0.305(15) 0.460(19) 0.014(14) 0.129(16) 0.024(13)
Cl2V 0.419(19) 0.382(18) 0.427(18) 0.031(15) 0.102(15) 0.058(16)
Cl3V 0.55(3) 0.64(3) 0.52(3) 0.23(2) 0.04(2) -0.04(3)

loop_
_atom_type_symbol
_atom_type_description
_atom_type_scat_dispersion_real
_atom_type_scat_dispersion_imag
_atom_type_scat_source
C C 0.0033 0.0016 'International Tables Vol C Tables 4.2.6.8 and 6.1.1.4'
H H 0.0000 0.0000 'International Tables Vol C Tables 4.2.6.8 and 6.1.1.4'
N N 0.0061 0.0033 'International Tables Vol C Tables 4.2.6.8 and 6.1.1.4'
O O 0.0106 0.0060 'International Tables Vol C Tables 4.2.6.8 and 6.1.1.4'
F F 0.0171 0.0103 'International Tables Vol C Tables 4.2.6.8 and 6.1.1.4'
Zn Zn 0.2839 1.4301 'International Tables Vol C Tables 4.2.6.8 and 6.1.1.4'
Cl Cl 0.1484 0.1585 'International Tables Vol C Tables 4.2.6.8 and 6.1.1.4'

loop_
_geom_angle_atom_site_label_1
_geom_angle_atom_site_label_2
_geom_angle_atom_site_label_3
_geom_angle
_geom_angle_site_symmetry_1
_geom_angle_site_symmetry_3
_geom_angle_publ_flag
N3 Zn1 N1 149.20(18) . . ?
N3 Zn1 N2 89.81(17) . . ?
N1 Zn1 N2 89.65(17) . . ?
N3 Zn1 Cl1 102.60(13) . . ?
N1 Zn1 Cl1 105.45(15) . . ?
N2 Zn1 Cl1 115.16(14) . . ?
N4 Zn2 N6 152.27(19) . . ?
N4 Zn2 N5 90.34(17) . . ?
N6 Zn2 N5 89.62(17) . . ?
N4 Zn2 Cl2 100.25(16) . . ?
N6 Zn2 Cl2 106.04(17) . . ?
N5 Zn2 Cl2 108.41(15) . . ?
N1 C1 C2 110.4(5) . . ?
N1 C1 C30 117.9(5) . . ?
C2 C1 C30 131.7(5) . . ?
C3 C2 C1 106.6(5) . . ?
C3 C2 H2 126.7 . . ?
C1 C2 H2 126.7 . . ?
C2 C3 C4 106.8(5) . . ?
C2 C3 H3 126.6 . . ?
C4 C3 H3 126.6 . . ?
N1 C4 C5 124.8(5) . . ?
N1 C4 C3 109.7(5) . . ?
C5 C4 C3 125.5(5) . . ?
C6 C5 C4 125.9(5) . . ?
C6 C5 C31 118.2(4) . . ?
C4 C5 C31 115.9(5) . . ?
N2 C6 C5 124.0(4) . . ?
N2 C6 C7 108.9(4) . . ?
C5 C6 C7 127.1(5) . . ?
C8 C7 C6 107.5(4) . . ?
C8 C7 H7 126.3 . . ?
C6 C7 H7 126.3 . . ?
C7 C8 C9 106.8(4) . . ?
C7 C8 H8 126.6 . . ?
C9 C8 H8 126.6 . . ?
N2 C9 C10 123.4(4) . . ?
N2 C9 C8 109.7(4) . . ?
C10 C9 C8 126.8(5) . . ?
C9 C10 C11 125.4(5) . . ?
C9 C10 C37 117.8(4) . . ?
C11 C10 C37 116.8(5) . . ?
N3 C11 C10 125.5(5) . . ?
N3 C11 C12 109.4(4) . . ?
C10 C11 C12 125.0(5) . . ?
C13 C12 C11 107.4(5) . . ?
C13 C12 H12 126.3 . . ?
C11 C12 H12 126.3 . . ?
C12 C13 C14 106.6(5) . . ?
C12 C13 H13 126.7 . . ?
C14 C13 H13 126.7 . . ?
N3 C14 C15 117.4(5) . . ?
N3 C14 C13 110.0(4) . . ?
C15 C14 C13 132.4(5) . . ?
O1 C15 C14 117.1(5) . . ?
O1 C15 C16 115.9(5) . . ?
C14 C15 C16 125.8(5) . . ?
O1 C15 H15 11.8 . . ?
C14 C15 H15 117.1 . . ?
C16 C15 H15 117.1 . . ?
N4 C16 C15 117.1(5) . . ?
N4 C16 C17 110.1(4) . . ?
C15 C16 C17 132.6(5) . . ?
C18 C17 C16 106.8(5) . . ?
C18 C17 H17 126.6 . . ?
C16 C17 H17 126.6 . . ?
C17 C18 C19 107.0(5) . . ?
C17 C18 H18 126.5 . . ?
C19 C18 H18 126.5 . . ?
N4 C19 C20 126.0(5) . . ?
N4 C19 C18 109.3(4) . . ?
C20 C19 C18 124.6(4) . . ?
C21 C20 C19 125.1(4) . . ?
C21 C20 C43 117.3(4) . . ?
C19 C20 C43 117.7(4) . . ?
N5 C21 C20 124.0(4) . . ?
N5 C21 C22 109.9(4) . . ?
C20 C21 C22 126.0(4) . . ?
C23 C22 C21 106.2(4) . . ?
C23 C22 H22 126.9 . . ?
C21 C22 H22 126.9 . . ?
C22 C23 C24 107.5(4) . . ?
C22 C23 H23 126.3 . . ?
C24 C23 H23 126.3 . . ?
N5 C24 C25 124.0(4) . . ?
N5 C24 C23 109.2(4) . . ?
C25 C24 C23 126.7(5) . . ?
C26 C25 C24 125.7(5) . . ?
C26 C25 C49 117.4(4) . . ?
C24 C25 C49 116.8(4) . . ?
N6 C26 C25 125.1(5) . . ?
N6 C26 C27 109.4(4) . . ?
C25 C26 C27 125.4(5) . . ?
C28 C27 C26 106.5(5) . . ?
C28 C27 H27 126.7 . . ?
C26 C27 H27 126.7 . . ?
C27 C28 C29 107.5(5) . . ?
C27 C28 H28 126.3 . . ?
C29 C28 H28 126.3 . . ?
N6 C29 C30 116.9(5) . . ?
N6 C29 C28 110.1(4) . . ?
C30 C29 C28 132.8(5) . . ?
O1T C30 C29 116.7(5) . . ?
O1T C30 C1 117.2(5) . . ?
C29 C30 C1 125.9(6) . . ?
O1T C30 H30 4.6 . . ?
C29 C30 H30 117.0 . . ?
C1 C30 H30 117.0 . . ?
C32 C31 C36 116.2(5) . . ?
C32 C31 C5 122.3(5) . . ?
C36 C31 C5 121.5(5) . . ?
F1 C32 C31 119.5(5) . . ?
F1 C32 C33 118.5(5) . . ?
C31 C32 C33 122.0(5) . . ?
F2 C33 C34 120.3(5) . . ?
F2 C33 C32 119.8(6) . . ?
C34 C33 C32 119.8(5) . . ?
F3 C34 C33 118.7(6) . . ?
F3 C34 C35 121.5(6) . . ?
C33 C34 C35 119.7(5) . . ?
F4 C35 C36 120.1(5) . . ?
F4 C35 C34 120.6(5) . . ?
C36 C35 C34 119.2(5) . . ?
F5 C36 C35 117.6(5) . . ?
F5 C36 C31 119.4(5) . . ?
C35 C36 C31 123.0(5) . . ?
C38 C37 C42 116.5(5) . . ?
C38 C37 C10 120.7(4) . . ?
C42 C37 C10 122.7(5) . . ?
F6 C38 C37 119.5(5) . . ?
F6 C38 C39 117.3(6) . . ?
C37 C38 C39 123.1(6) . . ?
F7 C39 C40 120.3(6) . . ?
F7 C39 C38 121.2(6) . . ?
C40 C39 C38 118.5(6) . . ?
F8 C40 C41 120.9(6) . . ?
F8 C40 C39 118.6(7) . . ?
C41 C40 C39 120.5(5) . . ?
F9 C41 C40 120.2(6) . . ?
F9 C41 C42 119.8(7) . . ?
C40 C41 C42 120.0(6) . . ?
F10 C42 C37 120.2(5) . . ?
F10 C42 C41 118.4(5) . . ?
C37 C42 C41 121.4(6) . . ?
C44 C43 C48 117.3(5) . . ?
C44 C43 C20 121.4(5) . . ?
C48 C43 C20 121.3(5) . . ?
F11 C44 C43 120.0(5) . . ?
F11 C44 C45 117.8(5) . . ?
C43 C44 C45 122.2(5) . . ?
F12 C45 C46 120.8(5) . . ?
F12 C45 C44 120.2(5) . . ?
C46 C45 C44 119.0(5) . . ?
F13 C46 C47 119.8(5) . . ?
F13 C46 C45 120.4(6) . . ?
C47 C46 C45 119.8(5) . . ?
F14 C47 C46 119.8(5) . . ?
F14 C47 C48 119.7(5) . . ?
C46 C47 C48 120.4(5) . . ?
F15 C48 C47 118.2(5) . . ?
F15 C48 C43 120.6(4) . . ?
C47 C48 C43 121.2(5) . . ?
C50 C49 C54 116.9(5) . . ?
C50 C49 C25 121.9(5) . . ?
C54 C49 C25 121.2(5) . . ?
F16 C50 C49 120.1(5) . . ?
F16 C50 C51 118.6(5) . . ?
C49 C50 C51 121.3(5) . . ?
C52 C51 F17 119.9(5) . . ?
C52 C51 C50 120.5(5) . . ?
F17 C51 C50 119.6(5) . . ?
F18 C52 C51 121.3(6) . . ?
F18 C52 C53 118.6(6) . . ?
C51 C52 C53 120.1(5) . . ?
F19 C53 C52 120.6(5) . . ?
F19 C53 C54 120.4(6) . . ?
C52 C53 C54 119.0(5) . . ?
F20 C54 C49 120.3(5) . . ?
F20 C54 C53 117.6(5) . . ?
C49 C54 C53 122.1(5) . . ?
C1 N1 C4 106.5(4) . . ?
C1 N1 Zn1 126.7(4) . . ?
C4 N1 Zn1 126.3(4) . . ?
C9 N2 C6 107.2(4) . . ?
C9 N2 Zn1 125.2(3) . . ?
C6 N2 Zn1 126.2(3) . . ?
C11 N3 C14 106.5(4) . . ?
C11 N3 Zn1 123.7(3) . . ?
C14 N3 Zn1 127.9(3) . . ?
C19 N4 C16 106.7(4) . . ?
C19 N4 Zn2 125.0(3) . . ?
C16 N4 Zn2 127.0(3) . . ?
C21 N5 C24 107.2(4) . . ?
C21 N5 Zn2 125.7(3) . . ?
C24 N5 Zn2 126.7(3) . . ?
C26 N6 C29 106.5(4) . . ?
C26 N6 Zn2 126.7(3) . . ?
C29 N6 Zn2 125.7(3) . . ?
Cl2U C1U Cl3U 112.1(5) . . ?
Cl2U C1U Cl1U 109.9(5) . . ?
Cl3U C1U Cl1U 109.2(5) . . ?
Cl3S C1S Cl2S 121.2(9) . . ?
Cl3S C1S Cl6S 122.0(13) . . ?
Cl2S C1S Cl6S 20.9(12) . . ?
Cl3S C1S Cl5S 53.1(14) . . ?
Cl2S C1S Cl5S 128.6(19) . . ?
Cl6S C1S Cl5S 110.4(17) . . ?
Cl3S C1S Cl4S 48.6(8) . . ?
Cl2S C1S Cl4S 88.3(10) . . ?
Cl6S C1S Cl4S 103.2(12) . . ?
Cl5S C1S Cl4S 101.3(14) . . ?
Cl3S C1S Cl1S 97.6(11) . . ?
Cl2S C1S Cl1S 102.8(9) . . ?
Cl6S C1S Cl1S 82.1(13) . . ?
Cl5S C1S Cl1S 45.0(16) . . ?
Cl4S C1S Cl1S 143.5(12) . . ?
Cl1V C1V Cl3V 117.0(16) . . ?
Cl1V C1V Cl2V 116.0(17) . . ?
Cl3V C1V Cl2V 112.7(13) . . ?

loop_
_geom_bond_atom_site_label_1
_geom_bond_atom_site_label_2
_geom_bond_distance
_geom_bond_site_symmetry_2
_geom_bond_publ_flag
Zn1 N3 2.015(4) . ?
Zn1 N1 2.017(5) . ?
Zn1 N2 2.030(4) . ?
Zn1 Cl1 2.284(2) . ?
Zn2 N4 1.999(4) . ?
Zn2 N6 2.008(4) . ?
Zn2 N5 2.032(4) . ?
Zn2 Cl2 2.255(4) . ?
C1 N1 1.361(7) . ?
C1 C2 1.421(8) . ?
C1 C30 1.426(7) . ?
C2 C3 1.363(8) . ?
C2 H2 0.9500 . ?
C3 C4 1.431(8) . ?
C3 H3 0.9500 . ?
C4 N1 1.362(7) . ?
C4 C5 1.425(7) . ?
C5 C6 1.380(8) . ?
C5 C31 1.500(7) . ?
C6 N2 1.373(7) . ?
C6 C7 1.451(7) . ?
C7 C8 1.341(8) . ?
C7 H7 0.9500 . ?
C8 C9 1.452(6) . ?
C8 H8 0.9500 . ?
C9 N2 1.356(7) . ?
C9 C10 1.405(7) . ?
C10 C11 1.416(7) . ?
C10 C37 1.494(7) . ?
C11 N3 1.367(6) . ?
C11 C12 1.433(8) . ?
C12 C13 1.356(7) . ?
C12 H12 0.9500 . ?
C13 C14 1.430(8) . ?
C13 H13 0.9500 . ?
C14 N3 1.369(6) . ?
C14 C15 1.417(7) . ?
C15 O1 1.358(10) . ?
C15 C16 1.419(7) . ?
C15 H15 0.9500 . ?
C16 N4 1.374(6) . ?
C16 C17 1.434(7) . ?
C17 C18 1.357(7) . ?
C17 H17 0.9500 . ?
C18 C19 1.454(7) . ?
C18 H18 0.9500 . ?
C19 N4 1.364(6) . ?
C19 C20 1.407(7) . ?
C20 C21 1.406(7) . ?
C20 C43 1.496(6) . ?
C21 N5 1.356(6) . ?
C21 C22 1.457(7) . ?
C22 C23 1.343(7) . ?
C22 H22 0.9500 . ?
C23 C24 1.452(6) . ?
C23 H23 0.9500 . ?
C24 N5 1.361(6) . ?
C24 C25 1.404(7) . ?
C25 C26 1.401(7) . ?
C25 C49 1.495(7) . ?
C26 N6 1.364(6) . ?
C26 C27 1.448(7) . ?
C27 C28 1.353(7) . ?
C27 H27 0.9500 . ?
C28 C29 1.419(8) . ?
C28 H28 0.9500 . ?
C29 N6 1.371(6) . ?
C29 C30 1.412(7) . ?
C30 O1T 1.365(10) . ?
C30 H30 0.9500 . ?
C31 C32 1.383(8) . ?
C31 C36 1.385(7) . ?
C32 F1 1.344(6) . ?
C32 C33 1.384(8) . ?
C33 F2 1.337(7) . ?
C33 C34 1.374(9) . ?
C34 F3 1.332(6) . ?
C34 C35 1.376(9) . ?
C35 F4 1.331(6) . ?
C35 C36 1.375(7) . ?
C36 F5 1.347(6) . ?
C37 C38 1.374(8) . ?
C37 C42 1.378(7) . ?
C38 F6 1.350(7) . ?
C38 C39 1.390(8) . ?
C39 F7 1.331(8) . ?
C39 C40 1.374(10) . ?
C40 F8 1.342(7) . ?
C40 C41 1.352(10) . ?
C41 F9 1.331(7) . ?
C41 C42 1.403(8) . ?
C42 F10 1.336(7) . ?
C43 C44 1.375(8) . ?
C43 C48 1.398(7) . ?
C44 F11 1.332(6) . ?
C44 C45 1.397(8) . ?
C45 F12 1.329(7) . ?
C45 C46 1.387(9) . ?
C46 F13 1.337(6) . ?
C46 C47 1.370(9) . ?
C47 F14 1.344(6) . ?
C47 C48 1.387(7) . ?
C48 F15 1.333(6) . ?
C49 C50 1.381(7) . ?
C49 C54 1.383(8) . ?
C50 F16 1.342(6) . ?
C50 C51 1.385(7) . ?
C51 C52 1.349(9) . ?
C51 F17 1.353(7) . ?
C52 F18 1.334(6) . ?
C52 C53 1.381(9) . ?
C53 F19 1.340(7) . ?
C53 C54 1.384(8) . ?
C54 F20 1.343(6) . ?
C1U Cl2U 1.734(8) . ?
C1U Cl3U 1.753(9) . ?
C1U Cl1U 1.760(9) . ?
C1S Cl3S 1.686(15) . ?
C1S Cl2S 1.702(15) . ?
C1S Cl6S 1.74(2) . ?
C1S Cl5S 1.77(2) . ?
C1S Cl4S 1.925(19) . ?
C1S Cl1S 1.95(2) . ?
C1V Cl1V 1.675(19) . ?
C1V Cl3V 1.71(2) . ?
C1V Cl2V 1.72(2) . ?

loop_
_geom_torsion_atom_site_label_1
_geom_torsion_atom_site_label_2
_geom_torsion_atom_site_label_3
_geom_torsion_atom_site_label_4
_geom_torsion
_geom_torsion_site_symmetry_1
_geom_torsion_site_symmetry_2
_geom_torsion_site_symmetry_3
_geom_torsion_site_symmetry_4
_geom_torsion_publ_flag
N1 C1 C2 C3 -2.2(8) . . . . ?
C30 C1 C2 C3 176.3(7) . . . . ?
C1 C2 C3 C4 1.0(8) . . . . ?
C2 C3 C4 N1 0.4(8) . . . . ?
C2 C3 C4 C5 -179.0(6) . . . . ?
N1 C4 C5 C6 5.2(9) . . . . ?
C3 C4 C5 C6 -175.5(6) . . . . ?
N1 C4 C5 C31 -175.6(5) . . . . ?
C3 C4 C5 C31 3.6(8) . . . . ?
C4 C5 C6 N2 0.5(9) . . . . ?
C31 C5 C6 N2 -178.6(5) . . . . ?
C4 C5 C6 C7 178.2(5) . . . . ?
C31 C5 C6 C7 -0.9(8) . . . . ?
N2 C6 C7 C8 0.2(6) . . . . ?
C5 C6 C7 C8 -177.7(5) . . . . ?
C6 C7 C8 C9 0.4(6) . . . . ?
C7 C8 C9 N2 -0.9(6) . . . . ?
C7 C8 C9 C10 175.7(5) . . . . ?
N2 C9 C10 C11 5.6(8) . . . . ?
C8 C9 C10 C11 -170.6(5) . . . . ?
N2 C9 C10 C37 -173.8(5) . . . . ?
C8 C9 C10 C37 10.1(8) . . . . ?
C9 C10 C11 N3 -9.0(8) . . . . ?
C37 C10 C11 N3 170.4(5) . . . . ?
C9 C10 C11 C12 172.6(5) . . . . ?
C37 C10 C11 C12 -8.0(8) . . . . ?
N3 C11 C12 C13 -1.3(7) . . . . ?
C10 C11 C12 C13 177.4(5) . . . . ?
C11 C12 C13 C14 0.3(7) . . . . ?
C12 C13 C14 N3 0.8(7) . . . . ?
C12 C13 C14 C15 -173.9(6) . . . . ?
N3 C14 C15 O1 -1.1(8) . . . . ?
C13 C14 C15 O1 173.3(7) . . . . ?
N3 C14 C15 C16 -167.8(5) . . . . ?
C13 C14 C15 C16 6.7(10) . . . . ?
O1 C15 C16 N4 -1.5(8) . . . . ?
C14 C15 C16 N4 165.3(5) . . . . ?
O1 C15 C16 C17 -176.3(7) . . . . ?
C14 C15 C16 C17 -9.5(10) . . . . ?
N4 C16 C17 C18 -1.6(7) . . . . ?
C15 C16 C17 C18 173.6(6) . . . . ?
C16 C17 C18 C19 0.2(7) . . . . ?
C17 C18 C19 N4 1.3(7) . . . . ?
C17 C18 C19 C20 -176.3(5) . . . . ?
N4 C19 C20 C21 7.0(8) . . . . ?
C18 C19 C20 C21 -175.8(5) . . . . ?
N4 C19 C20 C43 -172.8(5) . . . . ?
C18 C19 C20 C43 4.3(8) . . . . ?
C19 C20 C21 N5 -3.3(8) . . . . ?
C43 C20 C21 N5 176.6(5) . . . . ?
C19 C20 C21 C22 172.2(5) . . . . ?
C43 C20 C21 C22 -7.9(8) . . . . ?
N5 C21 C22 C23 2.7(6) . . . . ?
C20 C21 C22 C23 -173.4(5) . . . . ?
C21 C22 C23 C24 -1.1(6) . . . . ?
C22 C23 C24 N5 -0.7(6) . . . . ?
C22 C23 C24 C25 176.2(5) . . . . ?
N5 C24 C25 C26 -0.9(9) . . . . ?
C23 C24 C25 C26 -177.4(5) . . . . ?
N5 C24 C25 C49 176.7(5) . . . . ?
C23 C24 C25 C49 0.2(8) . . . . ?
C24 C25 C26 N6 -1.6(9) . . . . ?
C49 C25 C26 N6 -179.3(5) . . . . ?
C24 C25 C26 C27 -177.5(6) . . . . ?
C49 C25 C26 C27 4.8(8) . . . . ?
N6 C26 C27 C28 -0.8(7) . . . . ?
C25 C26 C27 C28 175.7(6) . . . . ?
C26 C27 C28 C29 1.0(8) . . . . ?
C27 C28 C29 N6 -0.9(8) . . . . ?
C27 C28 C29 C30 -175.3(7) . . . . ?
N6 C29 C30 O1T -1.3(9) . . . . ?
C28 C29 C30 O1T 172.8(8) . . . . ?
N6 C29 C30 C1 -176.3(6) . . . . ?
C28 C29 C30 C1 -2.1(12) . . . . ?
N1 C1 C30 O1T -4.3(9) . . . . ?
C2 C1 C30 O1T 177.3(8) . . . . ?
N1 C1 C30 C29 170.5(6) . . . . ?
C2 C1 C30 C29 -7.8(12) . . . . ?
C6 C5 C31 C32 -101.4(6) . . . . ?
C4 C5 C31 C32 79.4(7) . . . . ?
C6 C5 C31 C36 79.5(7) . . . . ?
C4 C5 C31 C36 -99.7(6) . . . . ?
C36 C31 C32 F1 -179.6(5) . . . . ?
C5 C31 C32 F1 1.3(8) . . . . ?
C36 C31 C32 C33 -1.8(8) . . . . ?
C5 C31 C32 C33 179.1(5) . . . . ?
F1 C32 C33 F2 -0.3(8) . . . . ?
C31 C32 C33 F2 -178.2(5) . . . . ?
F1 C32 C33 C34 179.4(5) . . . . ?
C31 C32 C33 C34 1.5(9) . . . . ?
F2 C33 C34 F3 -0.7(8) . . . . ?
C32 C33 C34 F3 179.7(5) . . . . ?
F2 C33 C34 C35 179.3(5) . . . . ?
C32 C33 C34 C35 -0.4(9) . . . . ?
F3 C34 C35 F4 -0.6(8) . . . . ?
C33 C34 C35 F4 179.5(5) . . . . ?
F3 C34 C35 C36 179.6(5) . . . . ?
C33 C34 C35 C36 -0.3(8) . . . . ?
F4 C35 C36 F5 -0.5(8) . . . . ?
C34 C35 C36 F5 179.3(5) . . . . ?
F4 C35 C36 C31 -179.8(5) . . . . ?
C34 C35 C36 C31 0.0(8) . . . . ?
C32 C31 C36 F5 -178.3(5) . . . . ?
C5 C31 C36 F5 0.8(8) . . . . ?
C32 C31 C36 C35 1.0(8) . . . . ?
C5 C31 C36 C35 -179.9(5) . . . . ?
C9 C10 C37 C38 101.7(6) . . . . ?
C11 C10 C37 C38 -77.7(7) . . . . ?
C9 C10 C37 C42 -75.0(7) . . . . ?
C11 C10 C37 C42 105.5(6) . . . . ?
C42 C37 C38 F6 178.8(5) . . . . ?
C10 C37 C38 F6 1.8(8) . . . . ?
C42 C37 C38 C39 0.0(9) . . . . ?
C10 C37 C38 C39 -177.0(6) . . . . ?
F6 C38 C39 F7 -1.0(10) . . . . ?
C37 C38 C39 F7 177.8(6) . . . . ?
F6 C38 C39 C40 -178.4(6) . . . . ?
C37 C38 C39 C40 0.4(10) . . . . ?
F7 C39 C40 F8 1.6(10) . . . . ?
C38 C39 C40 F8 179.1(6) . . . . ?
F7 C39 C40 C41 -178.4(6) . . . . ?
C38 C39 C40 C41 -0.9(10) . . . . ?
F8 C40 C41 F9 -0.3(9) . . . . ?
C39 C40 C41 F9 179.8(6) . . . . ?
F8 C40 C41 C42 -178.9(5) . . . . ?
C39 C40 C41 C42 1.1(9) . . . . ?
C38 C37 C42 F10 -179.2(5) . . . . ?
C10 C37 C42 F10 -2.3(8) . . . . ?
C38 C37 C42 C41 0.2(8) . . . . ?
C10 C37 C42 C41 177.1(5) . . . . ?
F9 C41 C42 F10 0.0(8) . . . . ?
C40 C41 C42 F10 178.6(5) . . . . ?
F9 C41 C42 C37 -179.4(5) . . . . ?
C40 C41 C42 C37 -0.7(8) . . . . ?
C21 C20 C43 C44 -106.0(6) . . . . ?
C19 C20 C43 C44 73.9(7) . . . . ?
C21 C20 C43 C48 72.2(6) . . . . ?
C19 C20 C43 C48 -107.9(6) . . . . ?
C48 C43 C44 F11 -179.3(5) . . . . ?
C20 C43 C44 F11 -1.0(8) . . . . ?
C48 C43 C44 C45 0.1(8) . . . . ?
C20 C43 C44 C45 178.4(5) . . . . ?
F11 C44 C45 F12 1.0(8) . . . . ?
C43 C44 C45 F12 -178.3(5) . . . . ?
F11 C44 C45 C46 179.6(5) . . . . ?
C43 C44 C45 C46 0.3(9) . . . . ?
F12 C45 C46 F13 -0.5(9) . . . . ?
C44 C45 C46 F13 -179.1(5) . . . . ?
F12 C45 C46 C47 178.5(5) . . . . ?
C44 C45 C46 C47 -0.1(9) . . . . ?
F13 C46 C47 F14 -2.9(8) . . . . ?
C45 C46 C47 F14 178.2(5) . . . . ?
F13 C46 C47 C48 178.5(5) . . . . ?
C45 C46 C47 C48 -0.5(9) . . . . ?
F14 C47 C48 F15 1.7(8) . . . . ?
C46 C47 C48 F15 -179.7(5) . . . . ?
F14 C47 C48 C43 -177.8(5) . . . . ?
C46 C47 C48 C43 0.9(8) . . . . ?
C44 C43 C48 F15 179.9(5) . . . . ?
C20 C43 C48 F15 1.6(7) . . . . ?
C44 C43 C48 C47 -0.7(8) . . . . ?
C20 C43 C48 C47 -178.9(5) . . . . ?
C26 C25 C49 C50 -115.7(6) . . . . ?
C24 C25 C49 C50 66.5(7) . . . . ?
C26 C25 C49 C54 66.3(7) . . . . ?
C24 C25 C49 C54 -111.5(6) . . . . ?
C54 C49 C50 F16 -179.7(4) . . . . ?
C25 C49 C50 F16 2.2(7) . . . . ?
C54 C49 C50 C51 1.7(8) . . . . ?
C25 C49 C50 C51 -176.4(5) . . . . ?
F16 C50 C51 C52 179.5(5) . . . . ?
C49 C50 C51 C52 -1.9(9) . . . . ?
F16 C50 C51 F17 1.1(8) . . . . ?
C49 C50 C51 F17 179.7(5) . . . . ?
F17 C51 C52 F18 -1.6(9) . . . . ?
C50 C51 C52 F18 180.0(5) . . . . ?
F17 C51 C52 C53 179.7(5) . . . . ?
C50 C51 C52 C53 1.3(9) . . . . ?
F18 C52 C53 F19 -0.4(9) . . . . ?
C51 C52 C53 F19 178.4(6) . . . . ?
F18 C52 C53 C54 -179.3(6) . . . . ?
C51 C52 C53 C54 -0.6(9) . . . . ?
C50 C49 C54 F20 -179.2(4) . . . . ?
C25 C49 C54 F20 -1.0(7) . . . . ?
C50 C49 C54 C53 -1.0(8) . . . . ?
C25 C49 C54 C53 177.1(5) . . . . ?
F19 C53 C54 F20 -0.3(9) . . . . ?
C52 C53 C54 F20 178.6(5) . . . . ?
F19 C53 C54 C49 -178.5(5) . . . . ?
C52 C53 C54 C49 0.5(9) . . . . ?
C2 C1 N1 C4 2.4(7) . . . . ?
C30 C1 N1 C4 -176.3(5) . . . . ?
C2 C1 N1 Zn1 174.5(5) . . . . ?
C30 C1 N1 Zn1 -4.2(8) . . . . ?
C5 C4 N1 C1 177.7(5) . . . . ?
C3 C4 N1 C1 -1.7(7) . . . . ?
C5 C4 N1 Zn1 5.5(8) . . . . ?
C3 C4 N1 Zn1 -173.9(4) . . . . ?
N3 Zn1 N1 C1 86.2(6) . . . . ?
N2 Zn1 N1 C1 175.2(5) . . . . ?
Cl1 Zn1 N1 C1 -68.7(5) . . . . ?
N3 Zn1 N1 C4 -103.2(5) . . . . ?
N2 Zn1 N1 C4 -14.2(5) . . . . ?
Cl1 Zn1 N1 C4 101.9(4) . . . . ?
C10 C9 N2 C6 -175.7(5) . . . . ?
C8 C9 N2 C6 1.1(6) . . . . ?
C10 C9 N2 Zn1 17.6(7) . . . . ?
C8 C9 N2 Zn1 -165.7(3) . . . . ?
C5 C6 N2 C9 177.2(5) . . . . ?
C7 C6 N2 C9 -0.8(6) . . . . ?
C5 C6 N2 Zn1 -16.2(7) . . . . ?
C7 C6 N2 Zn1 165.8(3) . . . . ?
N3 Zn1 N2 C9 -27.1(4) . . . . ?
N1 Zn1 N2 C9 -176.3(4) . . . . ?
Cl1 Zn1 N2 C9 76.7(4) . . . . ?
N3 Zn1 N2 C6 168.6(4) . . . . ?
N1 Zn1 N2 C6 19.4(4) . . . . ?
Cl1 Zn1 N2 C6 -87.5(4) . . . . ?
C10 C11 N3 C14 -176.9(5) . . . . ?
C12 C11 N3 C14 1.8(6) . . . . ?
C10 C11 N3 Zn1 -11.3(7) . . . . ?
C12 C11 N3 Zn1 167.4(4) . . . . ?
C15 C14 N3 C11 174.0(5) . . . . ?
C13 C14 N3 C11 -1.6(6) . . . . ?
C15 C14 N3 Zn1 9.2(7) . . . . ?
C13 C14 N3 Zn1 -166.4(4) . . . . ?
N1 Zn1 N3 C11 112.6(4) . . . . ?
N2 Zn1 N3 C11 23.6(4) . . . . ?
Cl1 Zn1 N3 C11 -92.2(4) . . . . ?
N1 Zn1 N3 C14 -85.0(5) . . . . ?
N2 Zn1 N3 C14 -174.0(4) . . . . ?
Cl1 Zn1 N3 C14 70.2(4) . . . . ?
C20 C19 N4 C16 175.3(5) . . . . ?
C18 C19 N4 C16 -2.2(6) . . . . ?
C20 C19 N4 Zn2 7.4(7) . . . . ?
C18 C19 N4 Zn2 -170.1(4) . . . . ?
C15 C16 N4 C19 -173.6(5) . . . . ?
C17 C16 N4 C19 2.3(6) . . . . ?
C15 C16 N4 Zn2 -6.1(7) . . . . ?
C17 C16 N4 Zn2 169.9(4) . . . . ?
N6 Zn2 N4 C19 -106.8(5) . . . . ?
N5 Zn2 N4 C19 -17.0(4) . . . . ?
Cl2 Zn2 N4 C19 91.8(4) . . . . ?
N6 Zn2 N4 C16 87.8(5) . . . . ?
N5 Zn2 N4 C16 177.6(4) . . . . ?
Cl2 Zn2 N4 C16 -73.6(4) . . . . ?
C20 C21 N5 C24 173.1(5) . . . . ?
C22 C21 N5 C24 -3.1(6) . . . . ?
C20 C21 N5 Zn2 -14.1(7) . . . . ?
C22 C21 N5 Zn2 169.7(3) . . . . ?
C25 C24 N5 C21 -174.6(5) . . . . ?
C23 C24 N5 C21 2.4(6) . . . . ?
C25 C24 N5 Zn2 12.6(7) . . . . ?
C23 C24 N5 Zn2 -170.4(3) . . . . ?
N4 Zn2 N5 C21 20.4(4) . . . . ?
N6 Zn2 N5 C21 172.7(4) . . . . ?
Cl2 Zn2 N5 C21 -80.5(4) . . . . ?
N4 Zn2 N5 C24 -168.1(4) . . . . ?
N6 Zn2 N5 C24 -15.8(4) . . . . ?
Cl2 Zn2 N5 C24 91.0(4) . . . . ?
C25 C26 N6 C29 -176.2(5) . . . . ?
C27 C26 N6 C29 0.2(6) . . . . ?
C25 C26 N6 Zn2 -7.9(8) . . . . ?
C27 C26 N6 Zn2 168.5(4) . . . . ?
C30 C29 N6 C26 175.8(5) . . . . ?
C28 C29 N6 C26 0.4(7) . . . . ?
C30 C29 N6 Zn2 7.3(8) . . . . ?
C28 C29 N6 Zn2 -168.1(4) . . . . ?
N4 Zn2 N6 C26 103.5(5) . . . . ?
N5 Zn2 N6 C26 13.5(5) . . . . ?
Cl2 Zn2 N6 C26 -95.6(5) . . . . ?
N4 Zn2 N6 C29 -90.3(6) . . . . ?
N5 Zn2 N6 C29 179.7(5) . . . . ?
Cl2 Zn2 N6 C29 70.6(5) . . . . ?
